data_3500112
loop_
_publ_author_name
'Thierry Maris'

_publ_section_references
;
Dolomanov, O.V., Bourhis, L.J., Gildea, R.J, Howard, J.A.K. & Puschmann, H.
 (2009), J. Appl. Cryst. 42, 339-341.

Sheldrick, G.M. (2008). Acta Cryst. A64, 112-122.
;
_publ_section_title
;
 Indole in Pnma at 100 K
;
_journal_name_full 'Personal communication to COD'
_journal_year 2020
_chemical_formula_moiety 'C8 H7 N'
_chemical_formula_sum 'C8 H7 N'
_chemical_formula_weight 117.15
_chemical_name_common indole
_chemical_name_systematic
;
 1H-Indole
;
_space_group_crystal_system orthorhombic
_space_group_IT_number 62
_space_group_name_Hall '-P 2ac 2n'
_space_group_name_H-M_alt 'P n m a'
_atom_sites_solution_hydrogens geom
_atom_sites_solution_primary dual
_audit_creation_date 2014-04-04
_audit_creation_method
;
Olex2 1.2
(compiled 2014.03.20 svn.r2914 for OlexSys, GUI svn.r4816)
;
_cell_angle_alpha 90
_cell_angle_beta 90
_cell_angle_gamma 90
_cell_formula_units_Z 4
_cell_length_a 7.6434(2)
_cell_length_b 14.6714(5)
_cell_length_c 5.5496(2)
_cell_measurement_reflns_used 8039
_cell_measurement_temperature 150
_cell_measurement_theta_max 68.33
_cell_measurement_theta_min 3.01
_cell_volume 622.33(3)
_computing_cell_refinement 'SAINT v8.34A (Bruker, 2013)'
_computing_data_collection 'APEX2 (Bruker, 2013)'
_computing_data_reduction 'SAINT v8.34A (Bruker, 2013)'
_computing_molecular_graphics 'Olex2 (Dolomanov et al., 2009)'
_computing_publication_material 'Olex2 (Dolomanov et al., 2009)'
_computing_structure_refinement 'XL (Sheldrick, 2008)'
_computing_structure_solution 'XM (Sheldrick, 2008)'
_diffrn_ambient_temperature 150
_diffrn_measured_fraction_theta_full 0.969
_diffrn_measured_fraction_theta_max 0.970
_diffrn_measurement_device_type 'Bruker APEX-II CCD'
_diffrn_measurement_method '\f and \w scans'
_diffrn_radiation_type CuK\a
_diffrn_radiation_wavelength 1.54178
_diffrn_reflns_av_R_equivalents 0.0525
_diffrn_reflns_av_unetI/netI 0.0220
_diffrn_reflns_Laue_measured_fraction_full 0.969
_diffrn_reflns_Laue_measured_fraction_max 0.970
_diffrn_reflns_limit_h_max 9
_diffrn_reflns_limit_h_min -8
_diffrn_reflns_limit_k_max 17
_diffrn_reflns_limit_k_min -17
_diffrn_reflns_limit_l_max 6
_diffrn_reflns_limit_l_min -6
_diffrn_reflns_number 9008
_diffrn_reflns_point_group_measured_fraction_full 0.969
_diffrn_reflns_point_group_measured_fraction_max 0.970
_diffrn_reflns_theta_full 67.679
_diffrn_reflns_theta_max 68.316
_diffrn_reflns_theta_min 8.541
_diffrn_source 'Incoatec Mircosource'
_diffrn_standards_number 0
_exptl_absorpt_coefficient_mu 0.576
_exptl_absorpt_correction_T_max 0.7531
_exptl_absorpt_correction_T_min 0.6154
_exptl_absorpt_correction_type multi-scan
_exptl_absorpt_process_details
;
SADABS-2012/1 (Bruker,2012) was used for absorption correction.
wR2(int) was 0.1059 before and 0.0656 after correction.
The Ratio of minimum to maximum transmission is 0.8172.
The \l/2 correction factor is 0.0015.
;
_exptl_crystal_colour colourless
_exptl_crystal_colour_primary colourless
_exptl_crystal_density_diffrn 1.250
_exptl_crystal_description Block
_exptl_crystal_F_000 248
_exptl_crystal_size_max 0.364
_exptl_crystal_size_mid 0.18
_exptl_crystal_size_min 0.15
_exptl_special_details
;
 ?
;
_geom_special_details
;
 All esds (except the esd in the dihedral angle between two l.s. planes)
 are estimated using the full covariance matrix.  The cell esds are taken
 into account individually in the estimation of esds in distances, angles
 and torsion angles; correlations between esds in cell parameters are only
 used when they are defined by crystal symmetry.  An approximate (isotropic)
 treatment of cell esds is used for estimating esds involving l.s. planes.
;
_refine_diff_density_max 0.104
_refine_diff_density_min -0.090
_refine_diff_density_rms 0.020
_refine_ls_extinction_coef .
_refine_ls_extinction_method none
_refine_ls_goodness_of_fit_ref 1.129
_refine_ls_hydrogen_treatment constr
_refine_ls_matrix_type full
_refine_ls_number_parameters 82
_refine_ls_number_reflns 579
_refine_ls_number_restraints 28
_refine_ls_restrained_S_all 1.154
_refine_ls_R_factor_all 0.0317
_refine_ls_R_factor_gt 0.0315
_refine_ls_shift/su_max 0.000
_refine_ls_shift/su_mean 0.000
_refine_ls_structure_factor_coef Fsqd
_refine_ls_weighting_details 'w=1/[\s^2^(Fo^2^)+(0.0535P)^2^+0.0306P] where P=(Fo^2^+2Fc^2^)/3'
_refine_ls_weighting_scheme calc
_refine_ls_wR_factor_gt 0.0862
_refine_ls_wR_factor_ref 0.0863
_refine_special_details
;
1. Fixed Uiso
 At 1.2 times of:
  All C(H) groups, All N(H) groups
2. Restrained distances
 N1-C2 = N1-C9
 1.38 with sigma of 0.02
 C3-C4
 1.47 with sigma of 0.02
 C4-C9
 1.43 with sigma of 0.02
 C4-C5 \\sim C6-C7 \\sim C8-C9
 with sigma of 0.02
 C4-C6 \\sim C5-C7 \\sim C6-C8 \\sim C7-C9 \\sim C8-C4 \\sim C9-C5
 with sigma of 0.02
3. Restrained planarity
 N1, C2, C3, C4, C5, C6, C7, C8, C9
 with sigma of 0.1
4. Others
 Fixed Sof: N1(0.5) H1(0.5) C2(0.5) H2(0.5) C3(0.5) H3(0.5) C4(0.5) C5(0.5)
 H5(0.5) C6(0.5) H6(0.5) C7(0.5) H7(0.5) C8(0.5) H8(0.5) C9(0.5)
5.a Aromatic/amide H refined with riding coordinates:
 N1(H1), C2(H2), C3(H3), C5(H5), C6(H6), C7(H7), C8(H8)
;
_reflns_Friedel_coverage 0.000
_reflns_Friedel_fraction_full .
_reflns_Friedel_fraction_max .
_reflns_number_gt 573
_reflns_number_total 579
_reflns_special_details
;
 Reflections were merged by SHELXL according to the crystal
 class for the calculation of statistics and refinement.
 
 _reflns_Friedel_fraction is defined as the number of unique
 Friedel pairs measured divided by the number that would be
 possible theoretically, ignoring centric projections and
 systematic absences.
;
_reflns_threshold_expression 'I > 2\s(I)'
_cod_data_source_file indole.cif
_cod_data_source_block indole
_cod_database_code 3500112
_vrf_plat088_indole
;
PROBLEM:  Poor Data / Parameter Ratio ....................       5.68
RESPONSE:
The structure is disordered with the molecule lying over a mirror plane.
The refinement involve the complete molecules and this situation generates
a large number of parameters. However, this is counterbalanced by the use of
numerous restraints applied on distances and atomic displacement parameters
that links many of these parameters.
;
_shelxl_version_number 2014-3

loop_
_space_group_symop_id
_space_group_symop_operation_xyz
1 'x, y, z'
2 '-x+1/2, -y, z+1/2'
3 'x+1/2, -y+1/2, -z+1/2'
4 '-x, y+1/2, -z'
5 '-x, -y, -z'
6 'x-1/2, y, -z-1/2'
7 '-x-1/2, y-1/2, z-1/2'
8 'x, -y-1/2, z'

loop_
_atom_site_label
_atom_site_type_symbol
_atom_site_fract_x
_atom_site_fract_y
_atom_site_fract_z
_atom_site_U_iso_or_equiv
_atom_site_adp_type
_atom_site_occupancy
_atom_site_site_symmetry_order
_atom_site_calc_flag
_atom_site_refinement_flags_posn
_atom_site_refinement_flags_adp
_atom_site_refinement_flags_occupancy
_atom_site_disorder_assembly
_atom_site_disorder_group
N1 N 0.2507(12) 0.1676(6) 1.2379(14) 0.0478(14) Uani 0.5 1 d D . P A -1
H1 H 0.3094 0.1620 1.3735 0.057 Uiso 0.5 1 calc R . P A -1
C2 C 0.1931(12) 0.0999(8) 1.0989(17) 0.058(2) Uani 0.5 1 d D . P A -1
H2 H 0.2090 0.0372 1.1351 0.070 Uiso 0.5 1 calc R . P A -1
C3 C 0.1092(6) 0.1309(3) 0.9000(9) 0.0524(9) Uani 0.5 1 d D . P A -1
H3 H 0.0586 0.0952 0.7754 0.063 Uiso 0.5 1 calc R . P A -1
C4 C 0.11227(15) 0.22716(8) 0.9152(2) 0.0371(5) Uani 0.5 1 d D . P A -1
C5 C 0.05234(17) 0.29838(11) 0.7706(2) 0.0418(4) Uani 0.5 1 d . . P A -1
H5 H -0.0086 0.2863 0.6249 0.050 Uiso 0.5 1 calc R . P A -1
C6 C 0.0834(6) 0.3866(3) 0.8436(8) 0.0440(7) Uani 0.5 1 d . . P A -1
H6 H 0.0421 0.4351 0.7453 0.053 Uiso 0.5 1 calc R . P A -1
C7 C 0.1718(12) 0.4078(8) 1.0529(17) 0.0466(12) Uani 0.5 1 d . . P A -1
H7 H 0.1921 0.4696 1.0957 0.056 Uiso 0.5 1 calc R . P A -1
C8 C 0.2306(15) 0.3378(8) 1.2002(18) 0.0464(13) Uani 0.5 1 d . . P A -1
H8 H 0.2899 0.3513 1.3464 0.056 Uiso 0.5 1 calc R . P A -1
C9 C 0.20202(14) 0.2466(8) 1.13170(19) 0.0371(6) Uani 0.5 1 d D . P A -1

loop_
_atom_site_aniso_label
_atom_site_aniso_U_11
_atom_site_aniso_U_22
_atom_site_aniso_U_33
_atom_site_aniso_U_23
_atom_site_aniso_U_13
_atom_site_aniso_U_12
N1 0.034(2) 0.069(2) 0.040(3) 0.0164(17) -0.0027(14) 0.0088(14)
C2 0.046(2) 0.058(4) 0.071(4) 0.009(3) 0.006(2) 0.009(2)
C3 0.0420(16) 0.054(2) 0.061(3) -0.0172(15) 0.0094(15) -0.0065(12)
C4 0.0228(6) 0.0570(15) 0.0314(6) -0.0026(5) 0.0040(4) -0.0019(5)
C5 0.0257(7) 0.0687(9) 0.0309(7) 0.0055(6) -0.0021(5) -0.0029(6)
C6 0.0324(13) 0.0507(18) 0.0489(17) 0.0141(11) 0.0040(11) 0.0004(10)
C7 0.041(2) 0.0451(16) 0.053(2) -0.0011(18) 0.0067(18) -0.0030(15)
C8 0.033(2) 0.073(3) 0.033(2) -0.0073(17) -0.0055(15) -0.0064(15)
C9 0.0236(5) 0.0577(16) 0.0299(6) -0.012(3) 0.0019(4) -0.003(2)

loop_
_atom_type_symbol
_atom_type_description
_atom_type_scat_dispersion_real
_atom_type_scat_dispersion_imag
_atom_type_scat_source
C C 0.0181 0.0091 'International Tables Vol C Tables 4.2.6.8 and 6.1.1.4'
H H 0.0000 0.0000 'International Tables Vol C Tables 4.2.6.8 and 6.1.1.4'
N N 0.0311 0.0180 'International Tables Vol C Tables 4.2.6.8 and 6.1.1.4'

loop_
_geom_angle_atom_site_label_1
_geom_angle_atom_site_label_2
_geom_angle_atom_site_label_3
_geom_angle
_geom_angle_site_symmetry_1
_geom_angle_site_symmetry_3
C2 N1 H1 126.4 . .
C2 N1 C9 107.2(6) . .
C9 N1 H1 126.4 . .
N1 C2 H2 123.9 . .
N1 C2 C3 112.2(8) . .
C3 C2 H2 123.9 . .
C2 C3 H3 126.9 . .
C2 C3 C4 106.1(5) . .
C4 C3 H3 126.9 . .
C5 C4 C3 135.1(2) . .
C5 C4 C9 119.9(5) . .
C9 C4 C3 105.1(5) . .
C4 C5 H5 120.7 . .
C6 C5 C4 118.57(18) . .
C6 C5 H5 120.7 . .
C5 C6 H6 118.5 . .
C5 C6 C7 123.0(5) . .
C7 C6 H6 118.5 . .
C6 C7 H7 120.4 . .
C6 C7 C8 119.2(8) . .
C8 C7 H7 120.4 . .
C7 C8 H8 120.2 . .
C7 C8 C9 119.6(7) . .
C9 C8 H8 120.2 . .
N1 C9 C4 109.4(7) . .
N1 C9 C8 130.8(2) . .
C8 C9 C4 119.8(6) . .

loop_
_geom_bond_atom_site_label_1
_geom_bond_atom_site_label_2
_geom_bond_distance
_geom_bond_site_symmetry_2
N1 H1 0.8800 .
N1 C2 1.332(11) .
N1 C9 1.352(10) .
C2 H2 0.9500 .
C2 C3 1.355(11) .
C3 H3 0.9500 .
C3 C4 1.415(5) .
C4 C5 1.3950(18) .
C4 C9 1.412(3) .
C5 H5 0.9500 .
C5 C6 1.377(6) .
C6 H6 0.9500 .
C6 C7 1.380(10) .
C7 H7 0.9500 .
C7 C8 1.388(12) .
C8 H8 0.9500 .
C8 C9 1.409(12) .

loop_
_geom_torsion_atom_site_label_1
_geom_torsion_atom_site_label_2
_geom_torsion_atom_site_label_3
_geom_torsion_atom_site_label_4
_geom_torsion
_geom_torsion_site_symmetry_1
_geom_torsion_site_symmetry_2
_geom_torsion_site_symmetry_3
_geom_torsion_site_symmetry_4
N1 C2 C3 C4 -0.6(5) . . . .
C2 N1 C9 C4 -0.8(6) . . . .
C2 N1 C9 C8 -179.2(7) . . . .
C2 C3 C4 C5 179.0(4) . . . .
C2 C3 C4 C9 0.1(5) . . . .
C3 C4 C5 C6 -178.49(14) . . . .
C3 C4 C9 N1 0.5(5) . . . .
C3 C4 C9 C8 179.0(6) . . . .
C4 C5 C6 C7 0.3(6) . . . .
C5 C4 C9 N1 -178.6(5) . . . .
C5 C4 C9 C8 0.0(6) . . . .
C5 C6 C7 C8 -1.0(7) . . . .
C6 C7 C8 C9 1.1(9) . . . .
C7 C8 C9 N1 177.6(8) . . . .
C7 C8 C9 C4 -0.6(10) . . . .
C9 N1 C2 C3 0.9(6) . . . .
C9 C4 C5 C6 0.2(3) . . . .

_cod_database_fobs_code 3500112
